data_1562688
loop_
_publ_author_name
'Fang, Shuai'
'Li, Errui'
'Zhu, Dingsheng'
'Wu, Guangcheng'
'Zhang, Qinhao'
'Lin, Chuhao'
'Huang, Feihe'
'Li, Hao'

_publ_section_title
;
 A water-soluble naphthalenediimide-containing hexacationic cage.
;
_journal_issue 49
_journal_name_full 'Chemical communications (Cambridge, England)'
_journal_page_first 6074
_journal_page_last 6077
_journal_paper_doi 10.1039/d1cc02242c
_journal_volume 57
_journal_year 2021
_chemical_formula_moiety '2(I3), 2(Br), C90 H54 N12 O12'
_chemical_formula_sum 'C90 H54 Br2 I6 N12 O12'
_chemical_formula_weight 2416.67
_space_group_crystal_system monoclinic
_space_group_IT_number 14
_space_group_name_Hall '-P 2yn'
_space_group_name_H-M_alt 'P 1 21/n 1'
_atom_sites_solution_hydrogens geom
_atom_sites_solution_primary dual
_audit_creation_date 2020-12-15
_audit_creation_method
;
Olex2 1.2
(compiled 2018.05.29 svn.r3508 for OlexSys, GUI svn.r5506)
;
_audit_update_record
;
2021-04-09 deposited with the CCDC.	2021-05-18 downloaded from the CCDC.
;
_cell_angle_alpha 90
_cell_angle_beta 99.440(4)
_cell_angle_gamma 90
_cell_formula_units_Z 4
_cell_length_a 12.1313(8)
_cell_length_b 23.4871(17)
_cell_length_c 31.769(2)
_cell_measurement_reflns_used 9888
_cell_measurement_temperature 173(2)
_cell_measurement_theta_max 52.84
_cell_measurement_theta_min 2.95
_cell_volume 8929.3(10)
_computing_cell_refinement 'SAINT v8.37A (Bruker, 2015)'
_computing_data_reduction 'SAINT v8.37A (Bruker, 2015)'
_computing_molecular_graphics 'Olex2 (Dolomanov et al., 2009)'
_computing_publication_material 'Olex2 (Dolomanov et al., 2009)'
_computing_structure_refinement 'ShelXL (Sheldrick, 2015)'
_computing_structure_solution 'ShelXT (Sheldrick, 2015)'
_diffrn_ambient_temperature 172.99
_diffrn_measured_fraction_theta_full 0.990
_diffrn_measured_fraction_theta_max 0.980
_diffrn_measurement_device_type 'Bruker D8 Venture'
_diffrn_measurement_method '\f and \w scans'
_diffrn_radiation_type GaK\a
_diffrn_radiation_wavelength 1.34139
_diffrn_reflns_av_R_equivalents 0.1417
_diffrn_reflns_av_unetI/netI 0.1407
_diffrn_reflns_Laue_measured_fraction_full 0.990
_diffrn_reflns_Laue_measured_fraction_max 0.980
_diffrn_reflns_limit_h_max 14
_diffrn_reflns_limit_h_min -14
_diffrn_reflns_limit_k_max 28
_diffrn_reflns_limit_k_min -25
_diffrn_reflns_limit_l_max 38
_diffrn_reflns_limit_l_min -38
_diffrn_reflns_number 84247
_diffrn_reflns_point_group_measured_fraction_full 0.990
_diffrn_reflns_point_group_measured_fraction_max 0.980
_diffrn_reflns_theta_full 53.594
_diffrn_reflns_theta_max 55.430
_diffrn_reflns_theta_min 2.949
_diffrn_standards_number 0
_exptl_absorpt_coefficient_mu 12.046
_exptl_absorpt_correction_T_max 0.7508
_exptl_absorpt_correction_T_min 0.4694
_exptl_absorpt_correction_type multi-scan
_exptl_absorpt_process_details
'SADABS-2016/2 (Bruker,2016/2) was used for absorption correction. wR2(int) was 0.1664 before and 0.1052 after correction. The Ratio of minimum to maximum transmission is 0.6252. The \l/2 correction factor is Not present.'
_exptl_crystal_colour red
_exptl_crystal_colour_primary red
_exptl_crystal_density_diffrn 1.798
_exptl_crystal_description block
_exptl_crystal_F_000 4648
_exptl_crystal_size_max 0.03
_exptl_crystal_size_mid 0.02
_exptl_crystal_size_min 0.02
_refine_diff_density_max 5.206
_refine_diff_density_min -2.003
_refine_diff_density_rms 0.291
_refine_ls_extinction_method none
_refine_ls_goodness_of_fit_ref 1.649
_refine_ls_hydrogen_treatment constr
_refine_ls_matrix_type full
_refine_ls_number_parameters 1114
_refine_ls_number_reflns 16949
_refine_ls_number_restraints 109
_refine_ls_restrained_S_all 1.646
_refine_ls_R_factor_all 0.2937
_refine_ls_R_factor_gt 0.1652
_refine_ls_shift/su_max 0.005
_refine_ls_shift/su_mean 0.001
_refine_ls_structure_factor_coef Fsqd
_refine_ls_weighting_details 'w=1/[\s^2^(Fo^2^)+(0.0500P)^2^+80.0000P] where P=(Fo^2^+2Fc^2^)/3'
_refine_ls_weighting_scheme calc
_refine_ls_wR_factor_gt 0.3397
_refine_ls_wR_factor_ref 0.3825
_reflns_Friedel_coverage 0.000
_reflns_number_gt 6308
_reflns_number_total 16949
_reflns_threshold_expression 'I > 2\s(I)'
_cod_data_source_file d1cc02242c2.cif
_cod_data_source_block 201215fs_164i3_0m
_cod_depositor_comments 'Adding full bibliography for 1562686--1562691.cif.'
_cod_original_cell_volume 8929.4(11)
_cod_database_code 1562688
_shelx_shelxl_version_number 2016/6
_shelx_space_group_comment
;
The symmetry employed for this shelxl refinement is uniquely defined
by the following loop, which should always be used as a source of
symmetry information in preference to the above space-group names.
They are only intended as comments.
;
_shelx_estimated_absorpt_t_max 0.795
_shelx_estimated_absorpt_t_min 0.714
_olex2_refinement_description
;
1. Fixed Uiso
 At 1.2 times of:
  All C(H) groups, All C(H,H) groups
2. Rigid bond restraints
 C6, C8
 with sigma for 1-2 distances of 0.005 and sigma for 1-3 distances of 0.005
3. Uiso/Uaniso restraints and constraints
C49 \\sim C50 \\sim C51 \\sim C52 \\sim C60 \\sim C61: within 2A with sigma of
0.01 and sigma for terminal atoms of 0.02
Uanis(C70) \\sim Ueq, Uanis(C84) \\sim Ueq, Uanis(C85) \\sim Ueq, Uanis(C73)
\\sim Ueq, Uanis(O10) \\sim Ueq, Uanis(C78) \\sim Ueq, Uanis(C90) \\sim Ueq,
Uanis(C64) \\sim Ueq, Uanis(C9) \\sim Ueq, Uanis(C47) \\sim Ueq, Uanis(C27)
\\sim Ueq, Uanis(C15) \\sim Ueq: with sigma of 0.01 and sigma for terminal
atoms of 0.02
4. Others
 Fixed Sof: I6(0.5) I7(0.5) Br1(0.5) Br2(0.5) Br3(0.5) Br4(0.5)
5.a Secondary CH2 refined with riding coordinates:
 C1(H1A,H1B), C8(H8A,H8B), C9(H9A,H9B), C34(H34A,H34B), C41(H41A,H41B),
 C42(H42A,H42B)
5.b Aromatic/amide H refined with riding coordinates:
 C3(H3), C5(H5), C7(H7), C10(H10), C11(H11), C12(H12), C14(H14), C17(H17),
 C18(H18), C23(H23), C24(H24), C30(H30), C31(H31), C32(H32), C33(H33), C36(H36),
  C38(H38), C40(H40), C43(H43), C44(H44), C45(H45), C47(H47), C56(H56),
 C57(H57), C50(H50), C51(H51), C63(H63), C64(H64), C65(H65), C66(H66), C67(H67),
  C68(H68), C69(H69), C71(H71), C74(H74), C75(H75), C80(H80), C81(H81),
 C87(H87), C88(H88), C89(H89), C90(H90)
5.c Fitted hexagon refined as free rotating group:
 C60(C49,C50,C51,C52,C61)
;
_olex2_submission_special_instructions 'No special instructions were received'

loop_
_space_group_symop_operation_xyz
'x, y, z'
'-x+1/2, y+1/2, -z+1/2'
'-x, -y, -z'
'x-1/2, -y-1/2, z-1/2'

loop_
_atom_site_label
_atom_site_type_symbol
_atom_site_fract_x
_atom_site_fract_y
_atom_site_fract_z
_atom_site_U_iso_or_equiv
_atom_site_adp_type
_atom_site_occupancy
_atom_site_site_symmetry_order
_atom_site_calc_flag
_atom_site_refinement_flags_posn
_atom_site_refinement_flags_adp
_atom_site_refinement_flags_occupancy
_atom_site_disorder_assembly
_atom_site_disorder_group
I1 I 0.15123(14) 0.70253(9) 0.16034(5) 0.0822(6) Uani 1 1 d . . . . .
I2 I 0.06782(12) 0.69918(7) 0.23899(5) 0.0634(5) Uani 1 1 d . . . . .
I3 I -0.01665(13) 0.69527(9) 0.31819(5) 0.0785(6) Uani 1 1 d . . . . .
I4 I -0.0807(2) 0.40088(13) 0.26354(8) 0.1374(10) Uani 1 1 d . . . . .
I5 I 0.51876(19) 0.79911(13) 0.40498(7) 0.1266(9) Uani 1 1 d . . . . .
I6 I -0.38290(19) 0.79973(13) 0.06981(7) 0.0471(7) Uani 0.5 1 d . . P . .
I7 I -0.1821(8) 0.5194(3) 0.03905(19) 0.187(3) Uani 0.5 1 d . . P . .
Br1 Br 0.4655(13) 0.8979(8) 0.3287(5) 0.254(7) Uani 0.5 1 d . . P . .
Br2 Br 0.5718(12) 0.5678(5) 0.4776(3) 0.186(5) Uani 0.5 1 d . . P . .
Br3 Br 0.3091(8) 0.5255(4) 0.4318(3) 0.151(3) Uani 0.5 1 d . . P . .
Br4 Br -0.4600(11) 0.5665(6) -0.0070(3) 0.190(5) Uani 0.5 1 d . . P . .
O1 O -0.2801(12) 0.5504(7) 0.2273(5) 0.065(4) Uani 1 1 d . . . . .
O2 O -0.0488(11) 0.5390(8) 0.3538(5) 0.070(5) Uani 1 1 d . . . . .
O3 O 0.1723(14) 0.5604(8) 0.1179(5) 0.083(5) Uani 1 1 d . . . . .
O4 O 0.4178(13) 0.5501(8) 0.2454(5) 0.078(5) Uani 1 1 d . . . . .
O5 O 0.4373(12) 0.7624(8) 0.1677(5) 0.071(5) Uani 1 1 d . . . . .
O6 O 0.2187(13) 0.9111(7) 0.1962(4) 0.057(4) Uani 1 1 d . . . . .
O7 O 0.3923(13) 0.6384(7) 0.3653(4) 0.060(4) Uani 1 1 d . . . . .
O8 O 0.1761(13) 0.7846(7) 0.3947(4) 0.065(5) Uani 1 1 d . . . . .
O9 O -0.0398(12) 0.7847(6) 0.0812(4) 0.056(4) Uani 1 1 d . . . . .
O10 O -0.2645(12) 0.6405(7) 0.1088(4) 0.061(4) Uani 1 1 d . U . . .
O11 O -0.0814(12) 0.9066(8) 0.2810(4) 0.066(5) Uani 1 1 d . . . . .
O12 O -0.3006(14) 0.7593(8) 0.3109(5) 0.068(5) Uani 1 1 d . . . . .
N1 N -0.3428(15) 0.5981(9) 0.3634(6) 0.059(5) Uani 1 1 d . . . . .
N2 N -0.1529(16) 0.8434(8) 0.4120(5) 0.057(5) Uani 1 1 d . . . . .
N3 N 0.1598(15) 0.6372(9) 0.4617(5) 0.063(5) Uani 1 1 d . . . . .
N4 N 0.4718(14) 0.6074(10) 0.1076(6) 0.062(6) Uani 1 1 d . . . . .
N5 N 0.2849(15) 0.8507(8) 0.0670(5) 0.058(5) Uani 1 1 d . . . . .
N6 N -0.0283(15) 0.6411(8) 0.0136(5) 0.060(5) Uani 1 1 d . . . . .
N7 N 0.2953(15) 0.5527(9) 0.1814(6) 0.066(6) Uani 1 1 d . . . . .
N8 N 0.3294(14) 0.8367(8) 0.1827(5) 0.050(5) Uani 1 1 d . . . . .
N9 N -0.1477(14) 0.7125(9) 0.0979(5) 0.059(5) Uani 1 1 d . . . . .
N10 N -0.1613(14) 0.5483(8) 0.2898(6) 0.060(5) Uani 1 1 d . . . . .
N11 N 0.2818(13) 0.7116(8) 0.3792(5) 0.047(5) Uani 1 1 d . . . . .
N12 N -0.1855(14) 0.8327(8) 0.2956(5) 0.056(5) Uani 1 1 d . . . . .
C1 C -0.343(2) 0.6483(11) 0.3954(8) 0.074(7) Uani 1 1 d . . . . .
H1A H -0.382478 0.681095 0.380100 0.089 Uiso 1 1 calc R . . . .
H1B H -0.385695 0.636701 0.418022 0.089 Uiso 1 1 calc R . . . .
C2 C -0.2291(19) 0.6669(11) 0.4157(7) 0.059(6) Uani 1 1 d . . . . .
C3 C -0.1439(18) 0.6286(12) 0.4298(6) 0.061(7) Uani 1 1 d . . . . .
H3 H -0.153782 0.588689 0.426097 0.074 Uiso 1 1 calc R . . . .
C4 C -0.0404(17) 0.6526(11) 0.4502(6) 0.051(6) Uani 1 1 d . . . . .
C5 C -0.0289(18) 0.7101(13) 0.4579(7) 0.065(7) Uani 1 1 d . . . . .
H5 H 0.037744 0.724336 0.474533 0.079 Uiso 1 1 calc R . . . .
C6 C -0.1179(18) 0.7493(11) 0.4409(6) 0.051(5) Uani 1 1 d . U . . .
C7 C -0.2171(17) 0.7244(11) 0.4218(6) 0.053(6) Uani 1 1 d . . . . .
H7 H -0.279522 0.748343 0.412603 0.064 Uiso 1 1 calc R . . . .
C8 C -0.104(2) 0.8060(11) 0.4458(7) 0.068(7) Uani 1 1 d . U . . .
H8A H -0.022606 0.813594 0.451351 0.082 Uiso 1 1 calc R . . . .
H8B H -0.133667 0.817122 0.471830 0.082 Uiso 1 1 calc R . . . .
C9 C 0.0509(18) 0.6137(10) 0.4643(7) 0.061(6) Uani 1 1 d . U . . .
H9A H 0.048844 0.602661 0.494189 0.073 Uiso 1 1 calc R . . . .
H9B H 0.039947 0.578794 0.446625 0.073 Uiso 1 1 calc R . . . .
C10 C -0.4169(17) 0.5539(12) 0.3611(7) 0.063(7) Uani 1 1 d . . . . .
H10 H -0.470855 0.554687 0.379699 0.076 Uiso 1 1 calc R . . . .
C11 C -0.4186(18) 0.5101(11) 0.3348(8) 0.060(6) Uani 1 1 d . . . . .
H11 H -0.473046 0.480835 0.333997 0.073 Uiso 1 1 calc R . . . .
C12 C -0.3366(17) 0.5084(10) 0.3079(7) 0.057(6) Uani 1 1 d . . . . .
H12 H -0.336730 0.479801 0.286698 0.069 Uiso 1 1 calc R . . . .
C13 C -0.260(2) 0.5488(12) 0.3139(7) 0.063(7) Uani 1 1 d . . . . .
C14 C -0.2629(16) 0.5976(13) 0.3393(6) 0.062(7) Uani 1 1 d . . . . .
H14 H -0.211537 0.628125 0.339248 0.075 Uiso 1 1 calc R . . . .
C15 C -0.190(2) 0.5491(10) 0.2459(7) 0.051(6) Uani 1 1 d . U . . .
C16 C -0.0912(19) 0.5497(11) 0.2243(7) 0.068(7) Uani 1 1 d . . . . .
C17 C -0.1100(18) 0.5504(10) 0.1777(6) 0.054(6) Uani 1 1 d . . . . .
H17 H -0.182411 0.549017 0.161034 0.065 Uiso 1 1 calc R . . . .
C18 C -0.0151(19) 0.5531(12) 0.1603(8) 0.075(8) Uani 1 1 d . . . . .
H18 H -0.025416 0.558466 0.130299 0.090 Uiso 1 1 calc R . . . .
C19 C 0.088(2) 0.5494(11) 0.1794(6) 0.062(7) Uani 1 1 d . . . . .
C20 C 0.1853(19) 0.5567(12) 0.1578(8) 0.070(7) Uani 1 1 d . . . . .
C21 C 0.322(2) 0.5466(11) 0.2269(7) 0.070(7) Uani 1 1 d . . . . .
C22 C 0.2197(17) 0.5490(11) 0.2494(7) 0.062(7) Uani 1 1 d . . . . .
C23 C 0.234(2) 0.5451(11) 0.2919(8) 0.080(9) Uani 1 1 d . . . . .
H23 H 0.307887 0.542070 0.306831 0.096 Uiso 1 1 calc R . . . .
C24 C 0.1504(19) 0.5452(10) 0.3153(8) 0.059(6) Uani 1 1 d . . . . .
H24 H 0.164068 0.545267 0.345617 0.071 Uiso 1 1 calc R . . . .
C25 C 0.0416(15) 0.5453(9) 0.2915(6) 0.045(5) Uani 1 1 d . . . . .
C26 C -0.0574(18) 0.5423(12) 0.3168(9) 0.072(8) Uani 1 1 d . . . . .
C27 C 0.0211(18) 0.5459(9) 0.2451(6) 0.049(5) Uani 1 1 d . U . . .
C28 C 0.1116(15) 0.5454(9) 0.2249(7) 0.044(5) Uani 1 1 d . . . . .
C29 C 0.3875(17) 0.5555(13) 0.1599(8) 0.063(7) Uani 1 1 d . . . . .
C30 C 0.396(2) 0.6056(13) 0.1335(9) 0.082(9) Uani 1 1 d . . . . .
H30 H 0.347538 0.637073 0.134860 0.098 Uiso 1 1 calc R . . . .
C31 C 0.5450(19) 0.5634(14) 0.1086(7) 0.080(9) Uani 1 1 d . . . . .
H31 H 0.600732 0.565785 0.090860 0.096 Uiso 1 1 calc R . . . .
C32 C 0.5438(19) 0.5158(10) 0.1335(8) 0.062(7) Uani 1 1 d . . . . .
H32 H 0.596200 0.485955 0.132565 0.074 Uiso 1 1 calc R . . . .
C33 C 0.4603(19) 0.5121(11) 0.1614(7) 0.063(7) Uani 1 1 d . . . . .
H33 H 0.457344 0.480450 0.179795 0.076 Uiso 1 1 calc R . . . .
C34 C 0.4762(19) 0.6592(13) 0.0807(8) 0.073(8) Uani 1 1 d . . . . .
H34A H 0.510565 0.690950 0.098672 0.088 Uiso 1 1 calc R . . . .
H34B H 0.523291 0.651393 0.058634 0.088 Uiso 1 1 calc R . . . .
C35 C 0.363(2) 0.6755(11) 0.0599(7) 0.055(6) Uani 1 1 d . . . . .
C36 C 0.3465(18) 0.7326(12) 0.0556(6) 0.056(6) Uani 1 1 d . . . . .
H36 H 0.403511 0.758245 0.067724 0.067 Uiso 1 1 calc R . . . .
C37 C 0.2441(18) 0.7538(11) 0.0329(6) 0.053(6) Uani 1 1 d . . . . .
C38 C 0.1617(17) 0.7172(14) 0.0187(6) 0.068(9) Uani 1 1 d . . . . .
H38 H 0.092274 0.731784 0.004664 0.081 Uiso 1 1 calc R . . . .
C39 C 0.1739(17) 0.6591(12) 0.0237(6) 0.053(6) Uani 1 1 d . . . . .
C40 C 0.2792(19) 0.6374(11) 0.0431(6) 0.057(6) Uani 1 1 d . . . . .
H40 H 0.292365 0.597505 0.044544 0.068 Uiso 1 1 calc R . . . .
C41 C 0.0844(18) 0.6166(10) 0.0079(7) 0.059(6) Uani 1 1 d . . . . .
H41A H 0.098320 0.580646 0.024248 0.070 Uiso 1 1 calc R . . . .
H41B H 0.084818 0.608129 -0.022575 0.070 Uiso 1 1 calc R . . . .
C42 C 0.217(2) 0.8164(11) 0.0283(6) 0.068(7) Uani 1 1 d . . . . .
H42A H 0.136057 0.822260 0.027525 0.081 Uiso 1 1 calc R . . . .
H42B H 0.236815 0.830694 0.001156 0.081 Uiso 1 1 calc R . . . .
C43 C 0.3531(18) 0.8976(11) 0.0599(8) 0.066(7) Uani 1 1 d . . . . .
H43 H 0.357219 0.910497 0.031827 0.079 Uiso 1 1 calc R . . . .
C44 C 0.4090(16) 0.9221(10) 0.0927(7) 0.055(6) Uani 1 1 d . . . . .
H44 H 0.457787 0.952186 0.087851 0.066 Uiso 1 1 calc R . . . .
C45 C 0.4038(19) 0.9082(10) 0.1348(8) 0.064(7) Uani 1 1 d . . . . .
H45 H 0.446526 0.927791 0.158061 0.077 Uiso 1 1 calc R . . . .
C46 C 0.3282(16) 0.8613(11) 0.1411(5) 0.054(6) Uani 1 1 d . . . . .
C47 C 0.2728(16) 0.8323(9) 0.1061(6) 0.049(5) Uani 1 1 d . U . . .
H47 H 0.227251 0.800296 0.109502 0.059 Uiso 1 1 calc R . . . .
C48 C 0.2647(19) 0.8686(13) 0.2072(6) 0.058(7) Uani 1 1 d . . . . .
C53 C 0.231(2) 0.7664(13) 0.3739(8) 0.066(7) Uani 1 1 d . . . . .
C54 C 0.3496(17) 0.6861(11) 0.3548(7) 0.049(6) Uani 1 1 d . . . . .
C55 C 0.3616(18) 0.7129(11) 0.3125(6) 0.060(7) Uani 1 1 d . . . . .
C56 C 0.4251(16) 0.6863(11) 0.2846(7) 0.061(7) Uani 1 1 d . . . . .
H56 H 0.464996 0.652159 0.292587 0.073 Uiso 1 1 calc R . . . .
C57 C 0.4278(18) 0.7110(11) 0.2461(6) 0.059(7) Uani 1 1 d . . . . .
H57 H 0.465166 0.691588 0.226289 0.071 Uiso 1 1 calc R . . . .
C58 C 0.3790(15) 0.7626(10) 0.2343(6) 0.043(5) Uani 1 1 d . . . . .
C59 C 0.3833(18) 0.7843(10) 0.1917(6) 0.049(6) Uani 1 1 d . . . . .
C60 C 0.3204(10) 0.7912(6) 0.2634(4) 0.056(4) Uani 1 1 d . U . . .
C49 C 0.2648(12) 0.8418(6) 0.2513(3) 0.063(4) Uani 1 1 d G U . . .
C50 C 0.1984(12) 0.8670(5) 0.2778(4) 0.062(4) Uani 1 1 d G U . . .
H50 H 0.160356 0.901619 0.269553 0.075 Uiso 1 1 calc R . . . .
C51 C 0.1876(11) 0.8416(6) 0.3164(4) 0.055(4) Uani 1 1 d G U . . .
H51 H 0.142279 0.858814 0.334583 0.066 Uiso 1 1 calc R . . . .
C52 C 0.2433(11) 0.7910(6) 0.3285(3) 0.052(4) Uani 1 1 d G U . . .
C61 C 0.3097(11) 0.7658(5) 0.3020(4) 0.056(4) Uani 1 1 d G U . . .
C62 C 0.2759(17) 0.6882(11) 0.4204(7) 0.057(6) Uani 1 1 d . . . . .
C63 C 0.3617(18) 0.6891(10) 0.4538(6) 0.060(7) Uani 1 1 d . . . . .
H63 H 0.429921 0.707498 0.451114 0.072 Uiso 1 1 calc R . . . .
C64 C 0.3497(19) 0.6647(10) 0.4896(7) 0.059(6) Uani 1 1 d . U . . .
H64 H 0.410773 0.664144 0.512531 0.070 Uiso 1 1 calc R . . . .
C65 C 0.252(2) 0.6402(11) 0.4946(6) 0.070(7) Uani 1 1 d . . . . .
H65 H 0.245728 0.624295 0.521603 0.084 Uiso 1 1 calc R . . . .
C66 C 0.183(2) 0.6617(11) 0.4234(6) 0.066(7) Uani 1 1 d . . . . .
H66 H 0.128398 0.658558 0.398510 0.079 Uiso 1 1 calc R . . . .
C67 C -0.215(2) 0.8857(13) 0.4181(8) 0.080(8) Uani 1 1 d . . . . .
H67 H -0.229331 0.893634 0.445949 0.095 Uiso 1 1 calc R . . . .
C68 C -0.263(2) 0.9216(10) 0.3827(8) 0.070(7) Uani 1 1 d . . . . .
H68 H -0.294582 0.957591 0.387229 0.084 Uiso 1 1 calc R . . . .
C69 C -0.2605(18) 0.9015(11) 0.3424(6) 0.059(7) Uani 1 1 d . . . . .
H69 H -0.301552 0.919648 0.318021 0.071 Uiso 1 1 calc R . . . .
C70 C -0.1976(18) 0.8549(10) 0.3386(7) 0.055(6) Uani 1 1 d . U . . .
C71 C -0.147(2) 0.8281(11) 0.3711(6) 0.069(7) Uani 1 1 d . . . . .
H71 H -0.102900 0.795879 0.366492 0.082 Uiso 1 1 calc R . . . .
C72 C -0.1237(17) 0.8641(12) 0.2697(6) 0.053(6) Uani 1 1 d . . . . .
C73 C -0.1175(17) 0.8401(9) 0.2273(6) 0.046(5) Uani 1 1 d . U . . .
C74 C -0.0533(19) 0.8655(10) 0.2024(7) 0.060(6) Uani 1 1 d . . . . .
H74 H -0.012836 0.899247 0.211273 0.072 Uiso 1 1 calc R . . . .
C75 C -0.047(2) 0.8392(10) 0.1605(7) 0.064(7) Uani 1 1 d . . . . .
H75 H -0.001110 0.855866 0.142478 0.076 Uiso 1 1 calc R . . . .
C76 C -0.1061(19) 0.7923(10) 0.1475(8) 0.061(6) Uani 1 1 d . . . . .
C77 C -0.093(2) 0.7687(11) 0.1076(7) 0.057(6) Uani 1 1 d . . . . .
C78 C -0.227(2) 0.6811(11) 0.1194(7) 0.057(6) Uani 1 1 d . U . . .
C79 C -0.2305(17) 0.7120(9) 0.1637(6) 0.044(5) Uani 1 1 d . . . . .
C80 C -0.2848(16) 0.6832(10) 0.1891(6) 0.053(6) Uani 1 1 d . . . . .
H80 H -0.316115 0.646771 0.181609 0.064 Uiso 1 1 calc R . . . .
C81 C -0.294(2) 0.7110(10) 0.2305(6) 0.061(7) Uani 1 1 d . . . . .
H81 H -0.338619 0.694072 0.249146 0.073 Uiso 1 1 calc R . . . .
C82 C -0.2435(19) 0.7571(10) 0.2408(8) 0.059(6) Uani 1 1 d . . . . .
C83 C -0.258(2) 0.7813(11) 0.2872(9) 0.064(8) Uani 1 1 d . . . . .
C84 C -0.1819(15) 0.7870(9) 0.2139(6) 0.041(5) Uani 1 1 d . U . . .
C85 C -0.1703(16) 0.7642(9) 0.1762(6) 0.044(5) Uani 1 1 d . U . . .
C86 C -0.1387(16) 0.6870(10) 0.0579(6) 0.053(6) Uani 1 1 d . . . . .
C87 C -0.2302(19) 0.6875(11) 0.0244(8) 0.069(7) Uani 1 1 d . . . . .
H87 H -0.300216 0.703278 0.027916 0.082 Uiso 1 1 calc R . . . .
C88 C -0.2130(19) 0.6633(12) -0.0146(7) 0.071(8) Uani 1 1 d . . . . .
H88 H -0.272045 0.662372 -0.038273 0.085 Uiso 1 1 calc R . . . .
C89 C -0.1126(18) 0.6417(11) -0.0181(7) 0.059(6) Uani 1 1 d . . . . .
H89 H -0.102041 0.626087 -0.044721 0.071 Uiso 1 1 calc R . . . .
C90 C -0.0427(17) 0.6615(9) 0.0519(7) 0.050(5) Uani 1 1 d . U . . .
H90 H 0.016370 0.657830 0.075379 0.060 Uiso 1 1 calc R . . . .

loop_
_atom_site_aniso_label
_atom_site_aniso_U_11
_atom_site_aniso_U_22
_atom_site_aniso_U_33
_atom_site_aniso_U_23
_atom_site_aniso_U_13
_atom_site_aniso_U_12
I1 0.0600(10) 0.1025(16) 0.0773(11) 0.0042(10) -0.0086(8) -0.0028(10)
I2 0.0453(8) 0.0689(11) 0.0689(9) 0.0000(9) -0.0112(6) 0.0007(8)
I3 0.0594(10) 0.1011(15) 0.0687(10) 0.0000(10) -0.0084(7) 0.0064(10)
I4 0.134(2) 0.151(3) 0.1125(17) 0.0034(16) -0.0240(15) -0.0096(18)
I5 0.0867(15) 0.195(3) 0.0946(15) -0.0079(16) 0.0063(11) 0.0013(17)
I6 0.0305(12) 0.069(2) 0.0396(12) 0.0040(14) -0.0015(9) -0.0011(13)
I7 0.343(10) 0.105(5) 0.131(4) 0.024(3) 0.091(5) 0.025(5)
Br1 0.190(13) 0.310(19) 0.256(16) -0.035(14) 0.021(11) -0.002(13)
Br2 0.265(14) 0.153(10) 0.147(8) -0.015(7) 0.053(8) -0.037(9)
Br3 0.144(8) 0.144(9) 0.159(8) -0.036(6) 0.011(6) -0.027(6)
Br4 0.212(12) 0.223(13) 0.135(8) 0.039(8) 0.031(8) 0.000(10)
O1 0.036(9) 0.095(13) 0.062(10) 0.011(9) 0.002(7) 0.000(8)
O2 0.036(9) 0.127(16) 0.044(9) 0.012(9) -0.003(7) 0.023(9)
O3 0.069(12) 0.119(16) 0.059(10) -0.023(10) 0.002(9) -0.011(11)
O4 0.042(10) 0.127(17) 0.065(10) 0.016(10) 0.013(8) 0.033(10)
O5 0.046(9) 0.104(15) 0.062(10) 0.002(9) 0.009(8) 0.011(9)
O6 0.061(10) 0.060(12) 0.049(9) 0.009(8) 0.003(7) -0.002(9)
O7 0.063(10) 0.064(12) 0.053(9) -0.010(8) 0.013(7) 0.000(9)
O8 0.054(10) 0.103(15) 0.041(8) -0.009(8) 0.018(7) 0.011(9)
O9 0.054(9) 0.068(12) 0.046(8) -0.008(8) 0.005(7) -0.014(8)
O10 0.069(9) 0.068(10) 0.043(7) -0.022(7) 0.001(7) -0.036(8)
O11 0.043(9) 0.101(15) 0.050(8) -0.030(9) -0.001(7) -0.012(9)
O12 0.075(12) 0.078(14) 0.055(10) 0.010(9) 0.021(9) -0.023(10)
N1 0.046(11) 0.060(15) 0.068(12) -0.003(10) -0.003(9) -0.010(10)
N2 0.072(13) 0.051(14) 0.048(11) -0.009(10) 0.015(9) 0.021(11)
N3 0.056(12) 0.078(16) 0.051(11) -0.006(10) -0.002(9) 0.015(11)
N4 0.019(9) 0.104(19) 0.062(12) -0.009(12) -0.001(8) -0.015(11)
N5 0.061(12) 0.070(15) 0.037(9) -0.003(9) -0.009(8) 0.012(11)
N6 0.049(11) 0.077(15) 0.049(10) -0.005(10) -0.005(8) -0.023(10)
N7 0.039(11) 0.104(17) 0.053(11) 0.010(11) 0.005(8) 0.014(11)
N8 0.039(10) 0.059(14) 0.058(11) 0.002(10) 0.022(8) -0.010(9)
N9 0.044(11) 0.090(17) 0.043(10) -0.007(10) 0.007(8) 0.006(10)
N10 0.038(11) 0.074(15) 0.063(12) 0.017(10) -0.003(9) 0.001(10)
N11 0.032(9) 0.074(15) 0.032(8) 0.002(9) -0.006(7) 0.002(9)
N12 0.045(11) 0.060(14) 0.054(11) 0.003(9) -0.015(9) -0.001(10)
C1 0.063(17) 0.061(19) 0.10(2) 0.013(16) 0.022(14) 0.008(14)
C2 0.056(15) 0.058(19) 0.056(14) -0.013(12) -0.016(11) -0.005(13)
C3 0.048(14) 0.10(2) 0.036(11) -0.018(12) 0.007(10) 0.005(13)
C4 0.046(13) 0.064(18) 0.043(11) 0.009(11) 0.006(9) 0.002(12)
C5 0.040(13) 0.10(2) 0.059(14) 0.018(14) 0.007(10) -0.007(13)
C6 0.047(13) 0.076(14) 0.029(10) -0.001(11) 0.004(9) 0.013(12)
C7 0.044(13) 0.067(19) 0.044(12) 0.006(11) -0.008(10) 0.025(12)
C8 0.069(16) 0.079(14) 0.048(12) -0.011(14) -0.018(11) 0.011(15)
C9 0.058(9) 0.066(10) 0.055(9) 0.004(8) -0.001(7) -0.003(8)
C10 0.032(12) 0.09(2) 0.061(14) 0.016(15) -0.007(10) -0.003(13)
C11 0.046(14) 0.051(17) 0.085(17) -0.006(14) 0.014(12) 0.011(12)
C12 0.035(12) 0.053(17) 0.084(16) -0.007(13) 0.013(11) -0.006(11)
C13 0.059(16) 0.07(2) 0.055(14) 0.035(14) 0.004(12) 0.024(14)
C14 0.021(11) 0.12(2) 0.042(12) -0.009(14) -0.008(9) 0.003(12)
C15 0.057(9) 0.049(10) 0.048(8) 0.012(7) 0.013(7) 0.004(8)
C16 0.046(14) 0.08(2) 0.070(15) 0.026(14) -0.013(11) 0.000(13)
C17 0.049(13) 0.084(18) 0.027(10) 0.012(10) -0.003(9) -0.029(12)
C18 0.045(15) 0.11(2) 0.073(16) -0.031(15) 0.006(13) -0.006(14)
C19 0.068(17) 0.081(19) 0.034(11) -0.002(11) -0.002(11) 0.009(14)
C20 0.044(14) 0.09(2) 0.073(17) -0.008(15) -0.007(12) -0.016(13)
C21 0.08(2) 0.065(19) 0.058(15) 0.017(13) 0.002(13) -0.005(15)
C22 0.035(13) 0.10(2) 0.046(12) 0.002(12) 0.004(10) 0.006(13)
C23 0.076(19) 0.07(2) 0.075(18) -0.004(15) -0.033(15) 0.019(15)
C24 0.048(14) 0.059(17) 0.069(15) -0.017(12) 0.008(12) 0.021(12)
C25 0.021(10) 0.050(15) 0.064(13) 0.001(11) 0.008(9) 0.012(9)
C26 0.032(13) 0.10(2) 0.09(2) 0.008(17) 0.025(13) -0.002(13)
C27 0.055(9) 0.036(9) 0.052(8) 0.008(7) 0.002(7) 0.004(7)
C28 0.024(10) 0.041(14) 0.065(13) 0.003(11) 0.001(9) 0.007(9)
C29 0.025(12) 0.09(2) 0.071(15) -0.007(15) -0.005(10) 0.005(13)
C30 0.052(17) 0.08(2) 0.10(2) -0.031(18) -0.032(15) 0.005(15)
C31 0.035(14) 0.15(3) 0.050(13) 0.030(16) 0.003(10) 0.000(17)
C32 0.051(15) 0.053(18) 0.076(16) -0.011(13) -0.003(12) 0.022(12)
C33 0.056(16) 0.060(18) 0.070(15) 0.003(13) -0.002(12) 0.003(13)
C34 0.045(15) 0.11(2) 0.063(15) 0.009(16) 0.016(12) 0.012(14)
C35 0.061(16) 0.055(18) 0.053(13) -0.016(12) 0.025(11) -0.015(13)
C36 0.052(14) 0.07(2) 0.042(12) -0.002(12) 0.010(10) 0.006(13)
C37 0.046(14) 0.08(2) 0.034(11) -0.010(11) -0.004(9) -0.004(12)
C38 0.031(12) 0.15(3) 0.025(10) 0.024(13) 0.010(8) 0.028(15)
C39 0.038(13) 0.09(2) 0.030(10) 0.007(12) 0.006(9) 0.006(13)
C40 0.064(16) 0.063(18) 0.048(12) -0.012(11) 0.023(11) 0.009(13)
C41 0.055(15) 0.067(18) 0.051(13) -0.008(12) 0.002(10) 0.012(13)
C42 0.081(17) 0.09(2) 0.030(10) 0.022(11) -0.009(10) -0.007(15)
C43 0.052(14) 0.08(2) 0.064(15) 0.023(14) 0.006(12) -0.026(14)
C44 0.025(11) 0.082(19) 0.058(14) 0.025(13) 0.004(9) -0.009(11)
C45 0.056(15) 0.051(17) 0.079(17) -0.010(13) -0.006(12) -0.022(12)
C46 0.035(11) 0.11(2) 0.018(9) -0.003(10) 0.009(8) 0.004(12)
C47 0.042(8) 0.054(9) 0.048(8) -0.004(7) 0.001(7) -0.009(7)
C48 0.051(15) 0.09(2) 0.036(12) 0.006(13) 0.004(10) -0.022(14)
C53 0.053(15) 0.08(2) 0.062(16) 0.018(14) 0.007(12) -0.003(14)
C54 0.030(11) 0.055(18) 0.060(13) 0.014(12) -0.001(10) -0.008(11)
C55 0.048(13) 0.09(2) 0.042(12) -0.009(12) -0.001(10) -0.006(13)
C56 0.034(12) 0.09(2) 0.050(13) -0.022(13) -0.022(9) 0.005(12)
C57 0.051(13) 0.09(2) 0.039(11) -0.004(12) 0.021(10) -0.005(13)
C58 0.025(10) 0.063(17) 0.038(10) 0.012(10) -0.005(8) 0.004(10)
C59 0.047(13) 0.065(18) 0.031(10) 0.005(10) 0.000(9) 0.009(12)
C60 0.042(8) 0.077(10) 0.044(7) 0.003(8) -0.005(7) 0.002(7)
C49 0.051(8) 0.081(10) 0.055(8) -0.004(8) -0.002(7) 0.005(8)
C50 0.054(8) 0.080(10) 0.052(8) 0.001(8) 0.004(7) 0.015(8)
C51 0.047(8) 0.077(10) 0.041(7) -0.006(7) 0.009(7) 0.008(7)
C52 0.040(8) 0.078(10) 0.039(7) -0.004(7) 0.006(6) 0.005(7)
C61 0.040(8) 0.078(10) 0.046(7) -0.001(7) -0.001(7) 0.004(7)
C62 0.020(11) 0.070(19) 0.080(16) -0.014(13) 0.006(10) 0.005(11)
C63 0.051(13) 0.087(19) 0.032(10) 0.010(11) -0.022(9) -0.011(12)
C64 0.043(9) 0.071(10) 0.061(9) -0.007(8) 0.003(7) -0.005(8)
C65 0.088(19) 0.09(2) 0.032(11) 0.020(12) -0.004(11) 0.005(15)
C66 0.09(2) 0.079(19) 0.020(10) 0.004(11) -0.007(11) 0.032(16)
C67 0.09(2) 0.09(2) 0.057(15) -0.016(15) 0.014(14) -0.036(18)
C68 0.082(18) 0.032(16) 0.091(19) 0.018(14) 0.001(14) 0.004(13)
C69 0.053(14) 0.09(2) 0.034(11) -0.010(12) 0.014(9) -0.008(13)
C70 0.044(9) 0.058(10) 0.059(9) 0.002(8) -0.001(7) 0.010(8)
C71 0.084(18) 0.08(2) 0.038(12) -0.014(12) 0.000(12) 0.000(15)
C72 0.029(11) 0.09(2) 0.040(11) -0.020(12) 0.003(9) -0.016(12)
C73 0.042(8) 0.051(9) 0.047(8) 0.000(7) 0.010(7) 0.012(7)
C74 0.066(16) 0.035(16) 0.078(16) 0.021(12) 0.010(13) 0.009(12)
C75 0.074(17) 0.061(19) 0.051(13) 0.004(12) -0.004(12) -0.015(14)
C76 0.059(15) 0.035(16) 0.082(16) -0.009(12) -0.010(12) -0.016(12)
C77 0.073(17) 0.057(18) 0.037(12) -0.010(11) -0.004(11) 0.001(13)
C78 0.054(9) 0.069(10) 0.051(9) 0.006(8) 0.019(7) 0.007(8)
C79 0.057(13) 0.034(14) 0.041(11) 0.001(9) 0.006(9) -0.009(10)
C80 0.041(12) 0.078(19) 0.040(11) 0.009(11) 0.005(9) 0.010(11)
C81 0.101(19) 0.038(17) 0.038(11) -0.004(10) -0.007(12) -0.004(14)
C82 0.050(14) 0.040(17) 0.085(17) 0.008(13) 0.006(12) 0.005(12)
C83 0.044(14) 0.050(18) 0.082(18) -0.031(14) -0.036(13) 0.026(12)
C84 0.029(7) 0.048(9) 0.048(8) -0.005(7) 0.013(6) 0.001(7)
C85 0.045(8) 0.051(9) 0.034(7) 0.000(7) 0.000(7) 0.005(7)
C86 0.027(11) 0.089(19) 0.041(11) 0.022(12) 0.001(8) -0.004(11)
C87 0.041(13) 0.08(2) 0.083(17) 0.023(15) 0.010(12) -0.008(12)
C88 0.042(14) 0.13(2) 0.039(12) 0.003(13) 0.003(10) -0.028(14)
C89 0.043(14) 0.09(2) 0.046(12) 0.003(12) 0.006(10) -0.020(13)
C90 0.042(9) 0.050(9) 0.056(9) -0.002(8) 0.005(7) 0.001(7)

loop_
_atom_type_symbol
_atom_type_description
_atom_type_scat_dispersion_real
_atom_type_scat_dispersion_imag
_atom_type_scat_source
C C 0.0148 0.0070 'International Tables Vol C Tables 4.2.6.8 and 6.1.1.4'
H H 0.0000 0.0000 'International Tables Vol C Tables 4.2.6.8 and 6.1.1.4'
Br Br -0.9338 1.0006 'International Tables Vol C Tables 4.2.6.8 and 6.1.1.4'
I I 0.0969 5.4976 'International Tables Vol C Tables 4.2.6.8 and 6.1.1.4'
N N 0.0253 0.0136 'International Tables Vol C Tables 4.2.6.8 and 6.1.1.4'
O O 0.0389 0.0241 'International Tables Vol C Tables 4.2.6.8 and 6.1.1.4'

loop_
_geom_angle_atom_site_label_1
_geom_angle_atom_site_label_2
_geom_angle_atom_site_label_3
_geom_angle
_geom_angle_site_symmetry_1
_geom_angle_site_symmetry_3
_geom_angle_publ_flag
I1 I2 I3 179.73(9) . . ?
C10 N1 C1 123(2) . . ?
C14 N1 C1 118(2) . . ?
C14 N1 C10 120(2) . . ?
C67 N2 C8 123(2) . . ?
C67 N2 C71 118(2) . . ?
C71 N2 C8 118(2) . . ?
C65 N3 C9 127.0(19) . . ?
C65 N3 C66 112(2) . . ?
C66 N3 C9 121.2(18) . . ?
C30 N4 C31 118(2) . . ?
C30 N4 C34 118(2) . . ?
C31 N4 C34 123(2) . . ?
C43 N5 C42 120.9(17) . . ?
C47 N5 C42 115.7(19) . . ?
C47 N5 C43 123.4(18) . . ?
C89 N6 C41 121.0(18) . . ?
C89 N6 C90 119(2) . . ?
C90 N6 C41 119.6(17) . . ?
C20 N7 C21 125(2) . . ?
C29 N7 C20 119.5(19) . . ?
C29 N7 C21 115.2(19) . . ?
C48 N8 C46 111.8(19) . . ?
C59 N8 C46 118.3(17) . . ?
C59 N8 C48 129.7(19) . . ?
C78 N9 C77 130.8(19) . . ?
C86 N9 C77 117.5(18) . . ?
C86 N9 C78 110.9(19) . . ?
C15 N10 C13 114.6(17) . . ?
C15 N10 C26 132(2) . . ?
C26 N10 C13 113.0(18) . . ?
C53 N11 C62 111.6(18) . . ?
C54 N11 C53 128.6(19) . . ?
C54 N11 C62 118.5(18) . . ?
C72 N12 C70 119.5(18) . . ?
C72 N12 C83 132(2) . . ?
C83 N12 C70 107.7(19) . . ?
N1 C1 H1A 108.8 . . ?
N1 C1 H1B 108.8 . . ?
H1A C1 H1B 107.7 . . ?
C2 C1 N1 113.7(19) . . ?
C2 C1 H1A 108.8 . . ?
C2 C1 H1B 108.8 . . ?
C3 C2 C1 123(2) . . ?
C7 C2 C1 115(2) . . ?
C7 C2 C3 123(2) . . ?
C2 C3 H3 121.9 . . ?
C2 C3 C4 116(2) . . ?
C4 C3 H3 121.9 . . ?
C3 C4 C9 117(2) . . ?
C5 C4 C3 122(2) . . ?
C5 C4 C9 121(2) . . ?
C4 C5 H5 119.8 . . ?
C4 C5 C6 120(2) . . ?
C6 C5 H5 119.8 . . ?
C7 C6 C5 116(2) . . ?
C8 C6 C5 121(2) . . ?
C8 C6 C7 123(2) . . ?
C2 C7 C6 123(2) . . ?
C2 C7 H7 118.6 . . ?
C6 C7 H7 118.6 . . ?
N2 C8 H8A 107.5 . . ?
N2 C8 H8B 107.5 . . ?
C6 C8 N2 119.3(19) . . ?
C6 C8 H8A 107.5 . . ?
C6 C8 H8B 107.5 . . ?
H8A C8 H8B 107.0 . . ?
N3 C9 C4 114(2) . . ?
N3 C9 H9A 108.8 . . ?
N3 C9 H9B 108.8 . . ?
C4 C9 H9A 108.8 . . ?
C4 C9 H9B 108.8 . . ?
H9A C9 H9B 107.7 . . ?
N1 C10 H10 117.8 . . ?
C11 C10 N1 124(2) . . ?
C11 C10 H10 117.8 . . ?
C10 C11 H11 121.2 . . ?
C10 C11 C12 118(2) . . ?
C12 C11 H11 121.2 . . ?
C11 C12 H12 121.9 . . ?
C13 C12 C11 116(2) . . ?
C13 C12 H12 121.9 . . ?
C12 C13 N10 121(2) . . ?
C12 C13 C14 126(2) . . ?
C14 C13 N10 113(2) . . ?
N1 C14 C13 115(2) . . ?
N1 C14 H14 122.3 . . ?
C13 C14 H14 122.3 . . ?
O1 C15 N10 126(2) . . ?
O1 C15 C16 122(2) . . ?
N10 C15 C16 112.0(19) . . ?
C17 C16 C15 117.8(18) . . ?
C27 C16 C15 125(2) . . ?
C27 C16 C17 117(2) . . ?
C16 C17 H17 122.8 . . ?
C18 C17 C16 114(2) . . ?
C18 C17 H17 122.8 . . ?
C17 C18 H18 115.8 . . ?
C19 C18 C17 128(2) . . ?
C19 C18 H18 115.8 . . ?
C18 C19 C20 124(2) . . ?
C18 C19 C28 120(2) . . ?
C28 C19 C20 116(2) . . ?
O3 C20 N7 119(2) . . ?
O3 C20 C19 120(2) . . ?
N7 C20 C19 120(2) . . ?
O4 C21 N7 122(2) . . ?
O4 C21 C22 124(2) . . ?
N7 C21 C22 113(2) . . ?
C23 C22 C21 119(2) . . ?
C23 C22 C28 120(2) . . ?
C28 C22 C21 119.4(19) . . ?
C22 C23 H23 117.4 . . ?
C22 C23 C24 125(2) . . ?
C24 C23 H23 117.4 . . ?
C23 C24 H24 122.5 . . ?
C23 C24 C25 115(2) . . ?
C25 C24 H24 122.5 . . ?
C24 C25 C26 117(2) . . ?
C24 C25 C27 122.3(19) . . ?
C27 C25 C26 120.5(19) . . ?
O2 C26 N10 123(2) . . ?
O2 C26 C25 125(2) . . ?
N10 C26 C25 112(2) . . ?
C16 C27 C25 118(2) . . ?
C28 C27 C16 125(2) . . ?
C28 C27 C25 117.4(18) . . ?
C22 C28 C19 125(2) . . ?
C27 C28 C19 115.6(18) . . ?
C27 C28 C22 119.2(19) . . ?
N7 C29 C30 117(2) . . ?
C33 C29 N7 121(3) . . ?
C33 C29 C30 122(2) . . ?
N4 C30 C29 120(2) . . ?
N4 C30 H30 119.9 . . ?
C29 C30 H30 119.9 . . ?
N4 C31 H31 117.8 . . ?
N4 C31 C32 124(2) . . ?
C32 C31 H31 117.8 . . ?
C31 C32 H32 120.8 . . ?
C31 C32 C33 118(2) . . ?
C33 C32 H32 120.8 . . ?
C29 C33 C32 117(2) . . ?
C29 C33 H33 121.6 . . ?
C32 C33 H33 121.6 . . ?
N4 C34 H34A 109.6 . . ?
N4 C34 H34B 109.6 . . ?
H34A C34 H34B 108.1 . . ?
C35 C34 N4 110(2) . . ?
C35 C34 H34A 109.6 . . ?
C35 C34 H34B 109.6 . . ?
C36 C35 C34 114(2) . . ?
C36 C35 C40 121(2) . . ?
C40 C35 C34 125(3) . . ?
C35 C36 H36 120.0 . . ?
C35 C36 C37 120(2) . . ?
C37 C36 H36 120.0 . . ?
C36 C37 C42 123(2) . . ?
C38 C37 C36 119(2) . . ?
C38 C37 C42 117(2) . . ?
C37 C38 H38 118.8 . . ?
C37 C38 C39 122(2) . . ?
C39 C38 H38 118.8 . . ?
C38 C39 C40 119(2) . . ?
C38 C39 C41 124(2) . . ?
C40 C39 C41 117(2) . . ?
C35 C40 C39 119(2) . . ?
C35 C40 H40 120.6 . . ?
C39 C40 H40 120.6 . . ?
N6 C41 H41A 109.9 . . ?
N6 C41 H41B 109.9 . . ?
C39 C41 N6 108.8(18) . . ?
C39 C41 H41A 109.9 . . ?
C39 C41 H41B 109.9 . . ?
H41A C41 H41B 108.3 . . ?
N5 C42 H42A 109.6 . . ?
N5 C42 H42B 109.6 . . ?
C37 C42 N5 110.1(16) . . ?
C37 C42 H42A 109.6 . . ?
C37 C42 H42B 109.6 . . ?
H42A C42 H42B 108.2 . . ?
N5 C43 H43 121.2 . . ?
C44 C43 N5 118(2) . . ?
C44 C43 H43 121.2 . . ?
C43 C44 H44 117.4 . . ?
C43 C44 C45 125(2) . . ?
C45 C44 H44 117.4 . . ?
C44 C45 H45 122.0 . . ?
C44 C45 C46 115.9(19) . . ?
C46 C45 H45 122.0 . . ?
N8 C46 C45 121.0(17) . . ?
C47 C46 N8 118(2) . . ?
C47 C46 C45 119.4(18) . . ?
N5 C47 C46 118(2) . . ?
N5 C47 H47 120.9 . . ?
C46 C47 H47 120.9 . . ?
O6 C48 N8 125(2) . . ?
O6 C48 C49 124(2) . . ?
N8 C48 C49 112(2) . . ?
O8 C53 N11 125(2) . . ?
O8 C53 C52 124(2) . . ?
N11 C53 C52 109(2) . . ?
O7 C54 N11 120.2(19) . . ?
O7 C54 C55 121(2) . . ?
N11 C54 C55 119(2) . . ?
C56 C55 C54 121(2) . . ?
C61 C55 C54 118.2(19) . . ?
C61 C55 C56 121(2) . . ?
C55 C56 H56 120.9 . . ?
C57 C56 C55 118(2) . . ?
C57 C56 H56 120.9 . . ?
C56 C57 H57 118.4 . . ?
C56 C57 C58 123(2) . . ?
C58 C57 H57 118.4 . . ?
C57 C58 C59 119(2) . . ?
C57 C58 C60 118.6(17) . . ?
C60 C58 C59 122.5(19) . . ?
O5 C59 N8 122.1(19) . . ?
O5 C59 C58 123(2) . . ?
N8 C59 C58 114.2(19) . . ?
C49 C60 C58 119.7(12) . . ?
C49 C60 C61 120.0 . . ?
C61 C60 C58 120.0(13) . . ?
C60 C49 C48 122.1(15) . . ?
C50 C49 C48 117.7(14) . . ?
C50 C49 C60 120.0 . . ?
C49 C50 H50 120.0 . . ?
C49 C50 C51 120.0 . . ?
C51 C50 H50 120.0 . . ?
C50 C51 H51 120.0 . . ?
C52 C51 C50 120.0 . . ?
C52 C51 H51 120.0 . . ?
C51 C52 C53 116.6(14) . . ?
C51 C52 C61 120.0 . . ?
C61 C52 C53 123.3(14) . . ?
C60 C61 C55 119.0(13) . . ?
C52 C61 C55 120.9(13) . . ?
C52 C61 C60 120.0 . . ?
C63 C62 N11 124(2) . . ?
C66 C62 N11 115.1(19) . . ?
C66 C62 C63 121(2) . . ?
C62 C63 H63 120.2 . . ?
C64 C63 C62 120(2) . . ?
C64 C63 H63 120.2 . . ?
C63 C64 H64 119.4 . . ?
C63 C64 C65 121(2) . . ?
C65 C64 H64 119.4 . . ?
N3 C65 H65 118.6 . . ?
C64 C65 N3 123(2) . . ?
C64 C65 H65 118.6 . . ?
N3 C66 H66 118.1 . . ?
C62 C66 N3 124(2) . . ?
C62 C66 H66 118.1 . . ?
N2 C67 H67 119.8 . . ?
N2 C67 C68 120(2) . . ?
C68 C67 H67 119.8 . . ?
C67 C68 H68 121.4 . . ?
C69 C68 C67 117(2) . . ?
C69 C68 H68 121.4 . . ?
C68 C69 H69 121.2 . . ?
C70 C69 C68 118(2) . . ?
C70 C69 H69 121.2 . . ?
C69 C70 N12 120.5(19) . . ?
C71 C70 N12 117(2) . . ?
C71 C70 C69 122(2) . . ?
N2 C71 H71 118.4 . . ?
C70 C71 N2 123(2) . . ?
C70 C71 H71 118.4 . . ?
O11 C72 N12 122(2) . . ?
O11 C72 C73 122(2) . . ?
N12 C72 C73 116(2) . . ?
C72 C73 C84 118.4(19) . . ?
C74 C73 C72 120(2) . . ?
C74 C73 C84 122.1(19) . . ?
C73 C74 H74 121.2 . . ?
C73 C74 C75 118(2) . . ?
C75 C74 H74 121.2 . . ?
C74 C75 H75 119.3 . . ?
C76 C75 C74 121(2) . . ?
C76 C75 H75 119.3 . . ?
C75 C76 C77 118(2) . . ?
C75 C76 C85 120(2) . . ?
C77 C76 C85 122(2) . . ?
O9 C77 N9 114.0(18) . . ?
O9 C77 C76 131(2) . . ?
C76 C77 N9 115(2) . . ?
O10 C78 N9 125(2) . . ?
O10 C78 C79 127(2) . . ?
N9 C78 C79 107(2) . . ?
C80 C79 C78 113.5(19) . . ?
C80 C79 C85 123.4(19) . . ?
C85 C79 C78 122.8(18) . . ?
C79 C80 H80 122.1 . . ?
C79 C80 C81 116(2) . . ?
C81 C80 H80 122.1 . . ?
C80 C81 H81 120.0 . . ?
C82 C81 C80 120(2) . . ?
C82 C81 H81 120.0 . . ?
C81 C82 C83 115(2) . . ?
C81 C82 C84 124(2) . . ?
C84 C82 C83 122(2) . . ?
O12 C83 N12 126(2) . . ?
O12 C83 C82 126(2) . . ?
N12 C83 C82 108(2) . . ?
C82 C84 C73 123.1(19) . . ?
C85 C84 C73 117.4(18) . . ?
C85 C84 C82 119(2) . . ?
C79 C85 C76 120.8(18) . . ?
C84 C85 C76 122(2) . . ?
C84 C85 C79 117.4(19) . . ?
C87 C86 N9 120(2) . . ?
C90 C86 N9 120.4(17) . . ?
C90 C86 C87 119(2) . . ?
C86 C87 H87 121.6 . . ?
C86 C87 C88 117(2) . . ?
C88 C87 H87 121.6 . . ?
C87 C88 H88 120.2 . . ?
C89 C88 C87 120(2) . . ?
C89 C88 H88 120.2 . . ?
N6 C89 C88 123(2) . . ?
N6 C89 H89 118.5 . . ?
C88 C89 H89 118.5 . . ?
N6 C90 C86 122(2) . . ?
N6 C90 H90 119.1 . . ?
C86 C90 H90 119.1 . . ?

loop_
_geom_bond_atom_site_label_1
_geom_bond_atom_site_label_2
_geom_bond_distance
_geom_bond_site_symmetry_2
_geom_bond_publ_flag
I1 I2 2.847(2) . ?
I2 I3 2.870(2) . ?
O1 C15 1.15(2) . ?
O2 C26 1.17(3) . ?
O3 C20 1.25(3) . ?
O4 C21 1.21(3) . ?
O5 C59 1.20(2) . ?
O6 C48 1.17(3) . ?
O7 C54 1.25(2) . ?
O8 C53 1.10(3) . ?
O9 C77 1.20(3) . ?
O10 C78 1.09(3) . ?
O11 C72 1.15(3) . ?
O12 C83 1.11(3) . ?
N1 C1 1.56(3) . ?
N1 C10 1.37(3) . ?
N1 C14 1.33(3) . ?
N2 C8 1.44(3) . ?
N2 C67 1.28(3) . ?
N2 C71 1.36(3) . ?
N3 C9 1.45(3) . ?
N3 C65 1.40(3) . ?
N3 C66 1.41(3) . ?
N4 C30 1.33(3) . ?
N4 C31 1.36(3) . ?
N4 C34 1.49(3) . ?
N5 C42 1.58(3) . ?
N5 C43 1.42(3) . ?
N5 C47 1.34(2) . ?
N6 C41 1.52(3) . ?
N6 C89 1.31(2) . ?
N6 C90 1.34(2) . ?
N7 C20 1.42(3) . ?
N7 C21 1.43(3) . ?
N7 C29 1.41(3) . ?
N8 C46 1.44(2) . ?
N8 C48 1.41(3) . ?
N8 C59 1.40(3) . ?
N9 C77 1.48(3) . ?
N9 C78 1.47(3) . ?
N9 C86 1.43(3) . ?
N10 C13 1.52(3) . ?
N10 C15 1.38(3) . ?
N10 C26 1.41(3) . ?
N11 C53 1.43(3) . ?
N11 C54 1.36(3) . ?
N11 C62 1.43(3) . ?
N12 C70 1.49(3) . ?
N12 C72 1.41(3) . ?
N12 C83 1.49(3) . ?
C1 H1A 0.9900 . ?
C1 H1B 0.9900 . ?
C1 C2 1.49(3) . ?
C2 C3 1.39(3) . ?
C2 C7 1.37(3) . ?
C3 H3 0.9500 . ?
C3 C4 1.43(3) . ?
C4 C5 1.38(3) . ?
C4 C9 1.45(3) . ?
C5 H5 0.9500 . ?
C5 C6 1.45(3) . ?
C6 C7 1.38(3) . ?
C6 C8 1.35(3) . ?
C7 H7 0.9500 . ?
C8 H8A 0.9900 . ?
C8 H8B 0.9900 . ?
C9 H9A 0.9900 . ?
C9 H9B 0.9900 . ?
C10 H10 0.9500 . ?
C10 C11 1.32(3) . ?
C11 H11 0.9500 . ?
C11 C12 1.41(3) . ?
C12 H12 0.9500 . ?
C12 C13 1.32(3) . ?
C13 C14 1.41(3) . ?
C14 H14 0.9500 . ?
C15 C16 1.48(3) . ?
C16 C17 1.46(3) . ?
C16 C27 1.42(3) . ?
C17 H17 0.9500 . ?
C17 C18 1.36(3) . ?
C18 H18 0.9500 . ?
C18 C19 1.30(3) . ?
C19 C20 1.47(3) . ?
C19 C28 1.43(3) . ?
C21 C22 1.54(3) . ?
C22 C23 1.34(3) . ?
C22 C28 1.41(3) . ?
C23 H23 0.9500 . ?
C23 C24 1.35(3) . ?
C24 H24 0.9500 . ?
C24 C25 1.41(3) . ?
C25 C26 1.55(3) . ?
C25 C27 1.45(3) . ?
C27 C28 1.36(3) . ?
C29 C30 1.46(4) . ?
C29 C33 1.35(3) . ?
C30 H30 0.9500 . ?
C31 H31 0.9500 . ?
C31 C32 1.37(3) . ?
C32 H32 0.9500 . ?
C32 C33 1.45(3) . ?
C33 H33 0.9500 . ?
C34 H34A 0.9900 . ?
C34 H34B 0.9900 . ?
C34 C35 1.47(3) . ?
C35 C36 1.36(3) . ?
C35 C40 1.39(3) . ?
C36 H36 0.9500 . ?
C36 C37 1.42(3) . ?
C37 C38 1.34(3) . ?
C37 C42 1.51(3) . ?
C38 H38 0.9500 . ?
C38 C39 1.38(3) . ?
C39 C40 1.42(3) . ?
C39 C41 1.50(3) . ?
C40 H40 0.9500 . ?
C41 H41A 0.9900 . ?
C41 H41B 0.9900 . ?
C42 H42A 0.9900 . ?
C42 H42B 0.9900 . ?
C43 H43 0.9500 . ?
C43 C44 1.28(3) . ?
C44 H44 0.9500 . ?
C44 C45 1.39(3) . ?
C45 H45 0.9500 . ?
C45 C46 1.47(3) . ?
C46 C47 1.38(3) . ?
C47 H47 0.9500 . ?
C48 C49 1.54(2) . ?
C53 C52 1.58(3) . ?
C54 C55 1.51(3) . ?
C55 C56 1.41(3) . ?
C55 C61 1.41(3) . ?
C56 H56 0.9500 . ?
C56 C57 1.36(3) . ?
C57 H57 0.9500 . ?
C57 C58 1.37(3) . ?
C58 C59 1.46(3) . ?
C58 C60 1.42(2) . ?
C60 C49 1.3900 . ?
C60 C61 1.3900 . ?
C49 C50 1.3900 . ?
C50 H50 0.9500 . ?
C50 C51 1.3900 . ?
C51 H51 0.9500 . ?
C51 C52 1.3900 . ?
C52 C61 1.3900 . ?
C62 C63 1.36(3) . ?
C62 C66 1.30(3) . ?
C63 H63 0.9500 . ?
C63 C64 1.30(3) . ?
C64 H64 0.9500 . ?
C64 C65 1.35(3) . ?
C65 H65 0.9500 . ?
C66 H66 0.9500 . ?
C67 H67 0.9500 . ?
C67 C68 1.45(3) . ?
C68 H68 0.9500 . ?
C68 C69 1.37(3) . ?
C69 H69 0.9500 . ?
C69 C70 1.35(3) . ?
C70 C71 1.28(3) . ?
C71 H71 0.9500 . ?
C72 C73 1.47(3) . ?
C73 C74 1.34(3) . ?
C73 C84 1.50(3) . ?
C74 H74 0.9500 . ?
C74 C75 1.48(3) . ?
C75 H75 0.9500 . ?
C75 C76 1.34(3) . ?
C76 C77 1.42(3) . ?
C76 C85 1.45(3) . ?
C78 C79 1.59(3) . ?
C79 C80 1.31(3) . ?
C79 C85 1.45(3) . ?
C80 H80 0.9500 . ?
C80 C81 1.49(3) . ?
C81 H81 0.9500 . ?
C81 C82 1.26(3) . ?
C82 C83 1.62(3) . ?
C82 C84 1.41(3) . ?
C84 C85 1.34(2) . ?
C86 C87 1.41(3) . ?
C86 C90 1.35(3) . ?
C87 H87 0.9500 . ?
C87 C88 1.41(3) . ?
C88 H88 0.9500 . ?
C88 C89 1.34(3) . ?
C89 H89 0.9500 . ?
C90 H90 0.9500 . ?

loop_
_smtbx_masks_void_nr
_smtbx_masks_void_average_x
_smtbx_masks_void_average_y
_smtbx_masks_void_average_z
_smtbx_masks_void_volume
_smtbx_masks_void_count_electrons
_smtbx_masks_void_content
1 -0.500 0.000 0.000 248.6 78.5 ?
2 -0.255 0.055 0.587 67.6 18.1 ?
3 0.245 0.445 0.087 67.6 16.5 ?
4 0.000 0.500 0.500 248.6 78.5 ?
5 -0.245 0.555 0.913 67.6 17.0 ?
6 0.255 0.945 0.413 67.6 15.4 ?
